data_4107936
loop_
_publ_author_name
'Houria Kabbour'
'Etienne Janod'
'Beno\^it Corraze'
'Michel Danot'
'Changhoon Lee'
'Myung-Hwan Whangbo'
'Laurent Cario'

_publ_section_title
;
 Structure and Magnetic Properties of Oxychalcogenides A2F2Fe2OQ2 (A = Sr,
 Ba; Q = S, Se) with Fe2O Square Planar Layers Representing an
 Antiferromagnetic Checkerboard Spin Lattice
;
_journal_name_full 'Journal of the American Chemical Society'
_journal_page_first 8261
_journal_page_last 8270
_journal_paper_doi 10.1021/ja711139g
_journal_volume 130
_journal_year 2008
_chemical_formula_sum 'F2 Fe2 O S2 Sr2'
_space_group_IT_number 139
_symmetry_cell_setting tetragonal
_symmetry_space_group_name_Hall '-I 4 2'
_symmetry_space_group_name_H-M 'I 4/m m m'
_cell_angle_alpha 90.00000
_cell_angle_beta 90.00000
_cell_angle_gamma 90.00000
_cell_formula_units_Z 2
_cell_length_a 4.09255(7)
_cell_length_b 4.09255(7)
_cell_length_c 18.5801(3)
_cell_volume 311.197(9)
_computing_structure_refinement FULLPROF
_diffrn_radiation_type X-ray
_pd_meas_2theta_range_inc 0.030000
_pd_meas_2theta_range_max 109.96000
_pd_meas_2theta_range_min 10.00000
_pd_meas_number_of_points 3333
_pd_proc_2theta_range_inc 0.030000
_pd_proc_2theta_range_max 109.9600
_pd_proc_2theta_range_min 10.0000
_pd_proc_ls_prof_R_factor 1.0783
_pd_proc_ls_prof_wR_expected 0.7456
_pd_proc_ls_prof_wR_factor 1.4942
_pd_proc_wavelength 1.540590
_refine_ls_number_parameters 62
_refine_ls_number_reflns 175
_refine_ls_number_restraints 0
_refine_ls_R_I_factor 3.9622
_cod_data_source_file ja711139g-file004.cif
_cod_data_source_block phase_1
_cod_original_cell_volume 311.199(9)
_cod_database_code 4107936
_pd_proc_ls_prof_cr_factor 11.8068
_pd_proc_ls_prof_cwr_factor 7.5390
_pd_proc_ls_prof_cwr_expected 3.7621
_pd_proc_ls_prof_chi2 4.0157
_pd_proc_ls_prof_echi2 4.2182

loop_
_symmetry_equiv_pos_as_xyz
x,y,z
-y,x,z
-x,-y,z
y,-x,z
-x,y,z
y,x,z
x,-y,z
-y,-x,z
-x,-y,-z
y,-x,-z
x,y,-z
-y,x,-z
x,-y,-z
-y,-x,-z
-x,y,-z
y,x,-z
x+1/2,y+1/2,z+1/2
-y+1/2,x+1/2,z+1/2
-x+1/2,-y+1/2,z+1/2
y+1/2,-x+1/2,z+1/2
-x+1/2,y+1/2,z+1/2
y+1/2,x+1/2,z+1/2
x+1/2,-y+1/2,z+1/2
-y+1/2,-x+1/2,z+1/2
-x+1/2,-y+1/2,-z+1/2
y+1/2,-x+1/2,-z+1/2
x+1/2,y+1/2,-z+1/2
-y+1/2,x+1/2,-z+1/2
x+1/2,-y+1/2,-z+1/2
-y+1/2,-x+1/2,-z+1/2
-x+1/2,y+1/2,-z+1/2
y+1/2,x+1/2,-z+1/2

loop_
_atom_site_label
_atom_site_fract_x
_atom_site_fract_y
_atom_site_fract_z
_atom_site_U_iso_or_equiv
_atom_site_occupancy
_atom_site_adp_type
_atom_site_type_symbol
Sr 0.50000 0.50000 0.17411(5) 0.0373(5) 1.00000 Uiso Sr
F 0.50000 0.00000 0.25000 0.039(2) 1.00000 Uiso F
Fe 0.50000 0.00000 0.00000 0.0317(7) 1.00000 Uiso Fe
Se 0.00000 0.00000 0.09702(6) 0.0425(6) 1.00000 Uiso Se
O 0.50000 0.50000 0.00000 0.010(3) 1.00000 Uiso O

loop_
_atom_type_symbol
_atom_type_scat_Cromer_Mann_a1
_atom_type_scat_Cromer_Mann_b1
_atom_type_scat_Cromer_Mann_a2
_atom_type_scat_Cromer_Mann_b2
_atom_type_scat_Cromer_Mann_a3
_atom_type_scat_Cromer_Mann_b3
_atom_type_scat_Cromer_Mann_a4
_atom_type_scat_Cromer_Mann_b4
_atom_type_scat_Cromer_Mann_c
_atom_type_scat_dispersion_real
_atom_type_scat_dispersion_imag
_atom_type_scat_source
sr 17.56630 1.55640 9.81840 14.09880 5.42200 0.16640 2.66940 132.37601 2.50640 -0.46500 1.82000 International_Tables_for_Crystallography_Vol.C(1991)_Tables_6.1.1.4_and_6.1.1.5
f 3.53920 10.28250 2.64120 4.29440 1.51700 0.26150 1.02430 26.14760 0.27760 0.06900 0.05300 International_Tables_for_Crystallography_Vol.C(1991)_Tables_6.1.1.4_and_6.1.1.5
fe 11.76950 4.76110 7.35730 0.30720 3.52220 15.35350 2.30450 76.88050 1.03690 -1.17900 3.20400 International_Tables_for_Crystallography_Vol.C(1991)_Tables_6.1.1.4_and_6.1.1.5
se 17.00060 2.40980 5.81960 0.27260 3.97310 15.23720 4.35430 43.81630 2.84090 -0.87900 1.13900 International_Tables_for_Crystallography_Vol.C(1991)_Tables_6.1.1.4_and_6.1.1.5
o 3.04850 13.27710 2.28680 5.70110 1.54630 0.32390 0.86700 32.90890 0.25080 0.04700 0.03200 International_Tables_for_Crystallography_Vol.C(1991)_Tables_6.1.1.4_and_6.1.1.5
